data_7025787
loop_
_publ_author_name
'Copolovici, Dana'
'Bojan, Vilma R.'
'Ra\,t, Ciprian I'
'Silvestru, Anca'
'Breunig, Hans J.'
'Silvestru, Cristian'

_publ_section_title
;
 New chiral organoantimony(III) compounds containing intramolecular N
 --&gt; Sb interactions--solution behaviour and solid state structures.
;
_journal_issue 28
_journal_name_full 'Dalton transactions (Cambridge, England : 2003)'
_journal_page_first 6410
_journal_page_last 6418
_journal_paper_doi 10.1039/c003318a
_journal_volume 39
_journal_year 2010
_chemical_formula_moiety 'C18 H23 I N Sb'
_chemical_formula_sum 'C18 H23 I N Sb'
_chemical_formula_weight 502.02
_chemical_name_systematic
;
?
;
_space_group_IT_number 14
_symmetry_cell_setting monoclinic
_symmetry_space_group_name_Hall '-P 2ybc'
_symmetry_space_group_name_H-M 'P 1 21/c 1'
_atom_sites_solution_hydrogens geom
_atom_sites_solution_primary direct
_atom_sites_solution_secondary difmap
_audit_creation_method SHELXL-97
_cell_angle_alpha 90.00
_cell_angle_beta 104.1590(10)
_cell_angle_gamma 90.00
_cell_formula_units_Z 4
_cell_length_a 9.8671(6)
_cell_length_b 15.2192(9)
_cell_length_c 13.3666(8)
_cell_measurement_reflns_used 5043
_cell_measurement_temperature 297(2)
_cell_measurement_theta_max 27.50
_cell_measurement_theta_min 2.51
_cell_volume 1946.3(2)
_computing_cell_refinement 'Bruker SMART'
_computing_data_collection 'Bruker SMART'
_computing_data_reduction 'Bruker SAINT'
_computing_molecular_graphics 'Bruker SHELXTL'
_computing_publication_material 'Bruker SHELXTL'
_computing_structure_refinement 'Bruker SHELXTL'
_computing_structure_solution 'Bruker SHELXTL'
_diffrn_ambient_temperature 297(2)
_diffrn_measured_fraction_theta_full 1.000
_diffrn_measured_fraction_theta_max 1.000
_diffrn_measurement_device_type 'CCD area detector'
_diffrn_measurement_method 'phi and omega scans'
_diffrn_radiation_monochromator graphite
_diffrn_radiation_source 'fine-focus sealed tube'
_diffrn_radiation_type MoK\a
_diffrn_radiation_wavelength 0.71073
_diffrn_reflns_av_R_equivalents 0.0369
_diffrn_reflns_av_sigmaI/netI 0.0327
_diffrn_reflns_limit_h_max 12
_diffrn_reflns_limit_h_min -11
_diffrn_reflns_limit_k_max 18
_diffrn_reflns_limit_k_min -19
_diffrn_reflns_limit_l_max 16
_diffrn_reflns_limit_l_min -16
_diffrn_reflns_number 15379
_diffrn_reflns_theta_full 26.37
_diffrn_reflns_theta_max 26.37
_diffrn_reflns_theta_min 2.06
_exptl_absorpt_coefficient_mu 2.999
_exptl_absorpt_correction_T_max 0.625
_exptl_absorpt_correction_T_min 0.491
_exptl_absorpt_correction_type multi-scan
_exptl_absorpt_process_details 'Bruker, 2001.'
_exptl_crystal_colour yellow
_exptl_crystal_density_diffrn 1.713
_exptl_crystal_density_method 'not measured'
_exptl_crystal_description block
_exptl_crystal_F_000 968
_exptl_crystal_size_max 0.25
_exptl_crystal_size_mid 0.22
_exptl_crystal_size_min 0.16
_refine_diff_density_max 1.707
_refine_diff_density_min -1.168
_refine_diff_density_rms 0.095
_refine_ls_extinction_method none
_refine_ls_goodness_of_fit_ref 1.113
_refine_ls_hydrogen_treatment constr
_refine_ls_matrix_type full
_refine_ls_number_parameters 195
_refine_ls_number_reflns 3976
_refine_ls_number_restraints 0
_refine_ls_restrained_S_all 1.113
_refine_ls_R_factor_all 0.0445
_refine_ls_R_factor_gt 0.0392
_refine_ls_shift/su_max 0.001
_refine_ls_shift/su_mean 0.000
_refine_ls_structure_factor_coef Fsqd
_refine_ls_weighting_details 'calc w=1/[\s^2^(Fo^2^)+(0.0264P)^2^+4.0211P] where P=(Fo^2^+2Fc^2^)/3'
_refine_ls_weighting_scheme calc
_refine_ls_wR_factor_gt 0.0818
_refine_ls_wR_factor_ref 0.0840
_reflns_number_gt 3637
_reflns_number_total 3976
_reflns_threshold_expression >2sigma(I)
_cod_data_source_file c003318a.txt
_cod_data_source_block 365rich
_cod_depositor_comments
;
The following automatic conversions were performed:

'_symmetry_cell_setting' value 'Monoclinic' changed to 'monoclinic'
according to /home/saulius/struct/CIF-dictionaries/cif_core.dic
dictionary named 'cif_core.dic' version 2.4.2 from 2011-04-26.

Automatic conversion script
Id: cif_fix_values 1891 2012-01-12 08:04:46Z andrius 
;
_cod_original_sg_symbol_Hall '-P 2ybc '
_cod_original_sg_symbol_H-M 'P2(1)/c '
_cod_database_code 7025787

loop_
_symmetry_equiv_pos_as_xyz
'x, y, z'
'-x, y+1/2, -z+1/2'
'-x, -y, -z'
'x, -y-1/2, z-1/2'

loop_
_atom_site_label
_atom_site_type_symbol
_atom_site_fract_x
_atom_site_fract_y
_atom_site_fract_z
_atom_site_U_iso_or_equiv
_atom_site_adp_type
_atom_site_occupancy
_atom_site_symmetry_multiplicity
_atom_site_calc_flag
_atom_site_refinement_flags
Sb1 Sb 0.89579(3) 0.084192(19) 0.37926(2) 0.03468(10) Uani 1 1 d .
I1 I 1.17293(4) 0.10754(2) 0.33637(4) 0.06063(13) Uani 1 1 d .
C10 C 0.8182(5) 0.0144(3) 0.2354(3) 0.0362(10) Uani 1 1 d .
C2 C 0.6889(5) 0.2358(3) 0.3183(3) 0.0387(10) Uani 1 1 d .
C1 C 0.8325(5) 0.2180(3) 0.3407(3) 0.0361(10) Uani 1 1 d .
C5 C 0.8749(6) 0.3723(3) 0.3230(5) 0.0535(13) Uani 1 1 d .
H5 H 0.9377 0.4182 0.3247 0.064 Uiso 1 1 calc R
C6 C 0.9240(5) 0.2876(3) 0.3450(4) 0.0464(12) Uani 1 1 d .
H6 H 1.0198 0.2772 0.3628 0.056 Uiso 1 1 calc R
C11 C 0.7828(6) 0.0510(4) 0.1362(4) 0.0501(12) Uani 1 1 d .
C3 C 0.6420(5) 0.3204(3) 0.2974(4) 0.0505(13) Uani 1 1 d .
H3 H 0.5465 0.3317 0.2820 0.061 Uiso 1 1 calc R
C15 C 0.7991(5) -0.0761(3) 0.2452(4) 0.0398(10) Uani 1 1 d .
C13 C 0.6972(7) -0.0900(4) 0.0629(5) 0.0672(17) Uani 1 1 d .
C4 C 0.7344(6) 0.3888(3) 0.2987(5) 0.0579(15) Uani 1 1 d .
H4 H 0.7014 0.4457 0.2833 0.070 Uiso 1 1 calc R
C16 C 0.8132(8) 0.1454(4) 0.1148(4) 0.0695(18) Uani 1 1 d .
H16A H 0.8039 0.1531 0.0421 0.104 Uiso 1 1 calc R
H16B H 0.9068 0.1600 0.1516 0.104 Uiso 1 1 calc R
H16C H 0.7484 0.1832 0.1370 0.104 Uiso 1 1 calc R
C12 C 0.7220(7) -0.0019(4) 0.0528(4) 0.0701(18) Uani 1 1 d .
H12 H 0.6969 0.0232 -0.0126 0.084 Uiso 1 1 calc R
C18 C 0.8489(7) -0.1258(4) 0.3456(4) 0.0605(15) Uani 1 1 d .
H18A H 0.8231 -0.1865 0.3349 0.091 Uiso 1 1 calc R
H18B H 0.8064 -0.1013 0.3967 0.091 Uiso 1 1 calc R
H18C H 0.9487 -0.1211 0.3687 0.091 Uiso 1 1 calc R
N1 N 0.6524(4) 0.0939(2) 0.3927(3) 0.0388(9) Uani 1 1 d .
C7 C 0.5906(5) 0.1598(3) 0.3144(4) 0.0477(12) Uani 1 1 d .
H7A H 0.5032 0.1807 0.3267 0.057 Uiso 1 1 calc R
H7B H 0.5707 0.1332 0.2465 0.057 Uiso 1 1 calc R
C9 C 0.5713(5) 0.0115(3) 0.3752(5) 0.0556(14) Uani 1 1 d .
H9A H 0.6102 -0.0296 0.4290 0.083 Uiso 1 1 calc R
H9B H 0.5749 -0.0129 0.3097 0.083 Uiso 1 1 calc R
H9C H 0.4759 0.0235 0.3755 0.083 Uiso 1 1 calc R
C14 C 0.7374(5) -0.1261(4) 0.1590(4) 0.0498(12) Uani 1 1 d .
H14 H 0.7232 -0.1858 0.1671 0.060 Uiso 1 1 calc R
C8 C 0.6582(6) 0.1268(4) 0.4965(4) 0.0553(14) Uani 1 1 d .
H8A H 0.7126 0.1798 0.5083 0.083 Uiso 1 1 calc R
H8B H 0.7006 0.0833 0.5465 0.083 Uiso 1 1 calc R
H8C H 0.5652 0.1388 0.5029 0.083 Uiso 1 1 calc R
C17 C 0.6308(10) -0.1452(6) -0.0312(6) 0.117(3) Uani 1 1 d .
H17A H 0.6755 -0.1327 -0.0858 0.175 Uiso 1 1 calc R
H17B H 0.5331 -0.1315 -0.0535 0.175 Uiso 1 1 calc R
H17C H 0.6419 -0.2064 -0.0136 0.175 Uiso 1 1 calc R

loop_
_atom_site_aniso_label
_atom_site_aniso_U_11
_atom_site_aniso_U_22
_atom_site_aniso_U_33
_atom_site_aniso_U_23
_atom_site_aniso_U_13
_atom_site_aniso_U_12
Sb1 0.03225(17) 0.03157(17) 0.03833(17) 0.00128(12) 0.00498(12) 0.00037(12)
I1 0.0379(2) 0.0460(2) 0.1029(3) -0.00445(19) 0.02659(19) 0.00311(14)
C10 0.036(2) 0.038(2) 0.034(2) -0.0038(19) 0.0081(19) -0.0001(19)
C2 0.032(2) 0.044(3) 0.042(2) 0.005(2) 0.0122(19) 0.0041(19)
C1 0.035(2) 0.034(2) 0.041(2) 0.0014(19) 0.0139(19) 0.0018(18)
C5 0.058(3) 0.034(3) 0.078(4) 0.006(3) 0.035(3) -0.002(2)
C6 0.038(3) 0.039(3) 0.066(3) 0.000(2) 0.021(2) 0.002(2)
C11 0.062(3) 0.050(3) 0.039(3) 0.003(2) 0.013(2) 0.009(3)
C3 0.039(3) 0.054(3) 0.063(3) 0.017(3) 0.021(2) 0.014(2)
C15 0.033(2) 0.041(3) 0.046(3) -0.002(2) 0.011(2) 0.0005(19)
C13 0.071(4) 0.061(4) 0.059(4) -0.017(3) -0.006(3) 0.007(3)
C4 0.067(4) 0.038(3) 0.076(4) 0.015(3) 0.032(3) 0.013(3)
C16 0.110(5) 0.056(4) 0.044(3) 0.014(3) 0.022(3) 0.005(3)
C12 0.094(5) 0.079(4) 0.031(3) 0.003(3) 0.002(3) 0.019(4)
C18 0.086(4) 0.040(3) 0.056(3) 0.003(3) 0.016(3) 0.000(3)
N1 0.035(2) 0.038(2) 0.047(2) -0.0008(17) 0.0165(17) -0.0055(16)
C7 0.028(2) 0.055(3) 0.059(3) 0.010(2) 0.008(2) 0.002(2)
C9 0.042(3) 0.048(3) 0.081(4) -0.003(3) 0.023(3) -0.015(2)
C14 0.046(3) 0.043(3) 0.060(3) -0.008(2) 0.012(2) 0.002(2)
C8 0.067(4) 0.051(3) 0.058(3) 0.002(3) 0.034(3) -0.004(3)
C17 0.146(8) 0.095(6) 0.080(5) -0.031(5) -0.027(5) 0.000(6)

loop_
_atom_type_symbol
_atom_type_description
_atom_type_scat_dispersion_real
_atom_type_scat_dispersion_imag
_atom_type_scat_source
C C 0.0033 0.0016 'International Tables Vol C Tables 4.2.6.8 and 6.1.1.4'
H H 0.0000 0.0000 'International Tables Vol C Tables 4.2.6.8 and 6.1.1.4'
N N 0.0061 0.0033 'International Tables Vol C Tables 4.2.6.8 and 6.1.1.4'
Sb Sb -0.5866 1.5461 'International Tables Vol C Tables 4.2.6.8 and 6.1.1.4'
I I -0.4742 1.8119 'International Tables Vol C Tables 4.2.6.8 and 6.1.1.4'

loop_
_geom_angle_atom_site_label_1
_geom_angle_atom_site_label_2
_geom_angle_atom_site_label_3
_geom_angle
C1 Sb1 C10 103.44(17)
C1 Sb1 N1 74.31(14)
C10 Sb1 N1 87.42(15)
C1 Sb1 I1 93.88(12)
C10 Sb1 I1 91.70(12)
N1 Sb1 I1 167.57(9)
C15 C10 C11 118.1(4)
C15 C10 Sb1 115.2(3)
C11 C10 Sb1 126.7(3)
C3 C2 C1 119.8(4)
C3 C2 C7 122.1(4)
C1 C2 C7 118.0(4)
C6 C1 C2 118.5(4)
C6 C1 Sb1 124.4(3)
C2 C1 Sb1 116.8(3)
C4 C5 C6 120.2(5)
C4 C5 H5 119.9
C6 C5 H5 119.9
C1 C6 C5 120.9(5)
C1 C6 H6 119.5
C5 C6 H6 119.5
C12 C11 C10 119.2(5)
C12 C11 C16 117.9(5)
C10 C11 C16 122.9(5)
C2 C3 C4 121.0(5)
C2 C3 H3 119.5
C4 C3 H3 119.5
C14 C15 C10 120.2(4)
C14 C15 C18 116.2(4)
C10 C15 C18 123.5(4)
C14 C13 C12 117.9(5)
C14 C13 C17 121.5(6)
C12 C13 C17 120.6(6)
C5 C4 C3 119.5(5)
C5 C4 H4 120.2
C3 C4 H4 120.2
C11 C16 H16A 109.5
C11 C16 H16B 109.5
H16A C16 H16B 109.5
C11 C16 H16C 109.5
H16A C16 H16C 109.5
H16B C16 H16C 109.5
C13 C12 C11 122.7(5)
C13 C12 H12 118.7
C11 C12 H12 118.7
C15 C18 H18A 109.5
C15 C18 H18B 109.5
H18A C18 H18B 109.5
C15 C18 H18C 109.5
H18A C18 H18C 109.5
H18B C18 H18C 109.5
C8 N1 C7 110.8(4)
C8 N1 C9 109.5(4)
C7 N1 C9 110.7(4)
C8 N1 Sb1 106.2(3)
C7 N1 Sb1 103.4(3)
C9 N1 Sb1 116.1(3)
N1 C7 C2 110.4(4)
N1 C7 H7A 109.6
C2 C7 H7A 109.6
N1 C7 H7B 109.6
C2 C7 H7B 109.6
H7A C7 H7B 108.1
N1 C9 H9A 109.5
N1 C9 H9B 109.5
H9A C9 H9B 109.5
N1 C9 H9C 109.5
H9A C9 H9C 109.5
H9B C9 H9C 109.5
C13 C14 C15 121.8(5)
C13 C14 H14 119.1
C15 C14 H14 119.1
N1 C8 H8A 109.5
N1 C8 H8B 109.5
H8A C8 H8B 109.5
N1 C8 H8C 109.5
H8A C8 H8C 109.5
H8B C8 H8C 109.5
C13 C17 H17A 109.5
C13 C17 H17B 109.5
H17A C17 H17B 109.5
C13 C17 H17C 109.5
H17A C17 H17C 109.5
H17B C17 H17C 109.5

loop_
_geom_bond_atom_site_label_1
_geom_bond_atom_site_label_2
_geom_bond_distance
Sb1 C1 2.156(4)
Sb1 C10 2.166(4)
Sb1 N1 2.456(4)
Sb1 I1 2.9496(5)
C10 C15 1.400(6)
C10 C11 1.401(6)
C2 C3 1.374(7)
C2 C1 1.401(6)
C2 C7 1.501(7)
C1 C6 1.383(6)
C5 C4 1.367(8)
C5 C6 1.384(7)
C5 H5 0.9300
C6 H6 0.9300
C11 C12 1.387(8)
C11 C16 1.509(8)
C3 C4 1.382(7)
C3 H3 0.9300
C15 C14 1.391(7)
C15 C18 1.514(7)
C13 C14 1.364(8)
C13 C12 1.374(9)
C13 C17 1.522(8)
C4 H4 0.9300
C16 H16A 0.9600
C16 H16B 0.9600
C16 H16C 0.9600
C12 H12 0.9300
C18 H18A 0.9600
C18 H18B 0.9600
C18 H18C 0.9600
N1 C8 1.463(6)
N1 C7 1.470(6)
N1 C9 1.475(6)
C7 H7A 0.9700
C7 H7B 0.9700
C9 H9A 0.9600
C9 H9B 0.9600
C9 H9C 0.9600
C14 H14 0.9300
C8 H8A 0.9600
C8 H8B 0.9600
C8 H8C 0.9600
C17 H17A 0.9600
C17 H17B 0.9600
C17 H17C 0.9600

loop_
_geom_torsion_atom_site_label_1
_geom_torsion_atom_site_label_2
_geom_torsion_atom_site_label_3
_geom_torsion_atom_site_label_4
_geom_torsion
C1 Sb1 C10 C15 -157.8(3)
N1 Sb1 C10 C15 -84.6(3)
I1 Sb1 C10 C15 107.8(3)
C1 Sb1 C10 C11 20.4(4)
N1 Sb1 C10 C11 93.6(4)
I1 Sb1 C10 C11 -74.0(4)
C3 C2 C1 C6 2.5(7)
C7 C2 C1 C6 -179.7(4)
C3 C2 C1 Sb1 177.3(4)
C7 C2 C1 Sb1 -4.9(6)
C10 Sb1 C1 C6 -117.1(4)
N1 Sb1 C1 C6 159.5(4)
I1 Sb1 C1 C6 -24.4(4)
C10 Sb1 C1 C2 68.4(4)
N1 Sb1 C1 C2 -15.0(3)
I1 Sb1 C1 C2 161.1(3)
C2 C1 C6 C5 -2.9(7)
Sb1 C1 C6 C5 -177.3(4)
C4 C5 C6 C1 1.4(8)
C15 C10 C11 C12 4.3(7)
Sb1 C10 C11 C12 -173.9(4)
C15 C10 C11 C16 -173.2(5)
Sb1 C10 C11 C16 8.7(8)
C1 C2 C3 C4 -0.5(8)
C7 C2 C3 C4 -178.2(5)
C11 C10 C15 C14 -4.5(7)
Sb1 C10 C15 C14 173.9(3)
C11 C10 C15 C18 172.4(5)
Sb1 C10 C15 C18 -9.2(6)
C6 C5 C4 C3 0.6(9)
C2 C3 C4 C5 -1.0(9)
C14 C13 C12 C11 -1.4(10)
C17 C13 C12 C11 -179.7(7)
C10 C11 C12 C13 -1.4(9)
C16 C11 C12 C13 176.2(6)
C1 Sb1 N1 C8 -85.1(3)
C10 Sb1 N1 C8 170.2(3)
I1 Sb1 N1 C8 -103.6(5)
C1 Sb1 N1 C7 31.6(3)
C10 Sb1 N1 C7 -73.2(3)
I1 Sb1 N1 C7 13.0(6)
C1 Sb1 N1 C9 152.9(4)
C10 Sb1 N1 C9 48.2(4)
I1 Sb1 N1 C9 134.4(4)
C8 N1 C7 C2 70.4(5)
C9 N1 C7 C2 -168.0(4)
Sb1 N1 C7 C2 -43.0(4)
C3 C2 C7 N1 -146.3(5)
C1 C2 C7 N1 36.0(6)
C12 C13 C14 C15 1.3(9)
C17 C13 C14 C15 179.5(6)
C10 C15 C14 C13 1.7(8)
C18 C15 C14 C13 -175.4(5)
